data_8105194
loop_
_publ_author_name
'Liu, Xu'
'Meng, Xiang-Ru'

_publ_section_title
;
 Crystal structure of
 [diaqua[2,2&#x2032;-(1,2-phenylene)bis(1H-imidazole-4-carboxylato-5-carboxy)-\k4
 N,N&#x2032;,O,O&#x2032;]nickel(II)] tetrahydrate,
 C16H12N4NiO10&#x00B7;4H2O
;
_journal_issue 2
_journal_name_full 'Zeitschrift f\"ur Kristallographie - New Crystal Structures'
_journal_page_first 249
_journal_page_last 251
_journal_paper_doi 10.1515/ncrs-2021-0463
_journal_volume 237
_journal_year 2022
_chemical_formula_moiety 'C16 H12 N4 Ni O10, 4(H2 O)'
_chemical_formula_sum 'C16 H20 N4 Ni O14'
_chemical_formula_weight 551.07
_space_group_crystal_system orthorhombic
_space_group_IT_number 62
_space_group_name_Hall '-P 2ac 2n'
_space_group_name_H-M_alt 'P n m a'
_atom_sites_solution_hydrogens mixed
_atom_sites_solution_primary direct
_atom_sites_solution_secondary difmap
_audit_creation_method SHELXL-2018/3
_cell_angle_alpha 90
_cell_angle_beta 90
_cell_angle_gamma 90
_cell_formula_units_Z 4
_cell_length_a 7.1945(2)
_cell_length_b 16.1805(4)
_cell_length_c 17.7912(5)
_cell_measurement_reflns_used 7723
_cell_measurement_temperature 293(2)
_cell_measurement_theta_max 27.37
_cell_measurement_theta_min 3.05
_cell_volume 2071.08(10)
_computing_cell_refinement 'Bruker SAINT'
_computing_data_collection 'Bruker APEX3'
_computing_data_reduction 'Bruker SAINT'
_computing_structure_refinement 'SHELXL-2018/3 (Sheldrick, 2018)'
_computing_structure_solution 'SHELXL-2014/7 (Sheldrick, 2015)'
_diffrn_ambient_temperature 293(2)
_diffrn_measured_fraction_theta_full 0.999
_diffrn_measured_fraction_theta_max 0.999
_diffrn_measurement_device_type 'Bruker D8 VENTURE PHOTON'
_diffrn_measurement_method '\f and \w scans'
_diffrn_radiation_type MoK\a
_diffrn_radiation_wavelength 0.71073
_diffrn_reflns_av_R_equivalents 0.0443
_diffrn_reflns_av_unetI/netI 0.0241
_diffrn_reflns_Laue_measured_fraction_full 0.999
_diffrn_reflns_Laue_measured_fraction_max 0.999
_diffrn_reflns_limit_h_max 9
_diffrn_reflns_limit_h_min -9
_diffrn_reflns_limit_k_max 20
_diffrn_reflns_limit_k_min -19
_diffrn_reflns_limit_l_max 23
_diffrn_reflns_limit_l_min -23
_diffrn_reflns_number 19289
_diffrn_reflns_point_group_measured_fraction_full 0.999
_diffrn_reflns_point_group_measured_fraction_max 0.999
_diffrn_reflns_theta_full 25.242
_diffrn_reflns_theta_max 27.504
_diffrn_reflns_theta_min 2.518
_diffrn_source 'fine-focus sealed tube'
_exptl_absorpt_coefficient_mu 1.024
_exptl_absorpt_correction_type multi-scan
_exptl_absorpt_process_details 'SADABS(Bruker 2000)'
_exptl_crystal_colour blue
_exptl_crystal_density_diffrn 1.767
_exptl_crystal_description block
_exptl_crystal_F_000 1136
_exptl_crystal_size_max 0.210
_exptl_crystal_size_mid 0.190
_exptl_crystal_size_min 0.150
_exptl_transmission_factor_max 0.7456
_exptl_transmission_factor_min 0.6828
_refine_diff_density_max 0.345
_refine_diff_density_min -0.372
_refine_diff_density_rms 0.061
_refine_ls_extinction_coef .
_refine_ls_extinction_method none
_refine_ls_goodness_of_fit_ref 1.053
_refine_ls_hydrogen_treatment constr
_refine_ls_matrix_type full
_refine_ls_number_parameters 173
_refine_ls_number_reflns 2457
_refine_ls_number_restraints 1
_refine_ls_restrained_S_all 1.060
_refine_ls_R_factor_all 0.0448
_refine_ls_R_factor_gt 0.0353
_refine_ls_shift/su_max 0.000
_refine_ls_shift/su_mean 0.000
_refine_ls_structure_factor_coef Fsqd
_refine_ls_weighting_details 'w=1/[\s^2^(Fo^2^)+(0.0478P)^2^+1.6460P] where P=(Fo^2^+2Fc^2^)/3'
_refine_ls_weighting_scheme calc
_refine_ls_wR_factor_gt 0.0942
_refine_ls_wR_factor_ref 0.0997
_reflns_Friedel_coverage 0.000
_reflns_Friedel_fraction_full .
_reflns_Friedel_fraction_max .
_reflns_number_gt 2071
_reflns_number_total 2457
_reflns_threshold_expression 'I > 2\s(I)'
_cod_data_source_file suppl_j_ncrs-2021-0463_suppl.cif
_cod_data_source_block exp_I
_cod_database_code 8105194
_shelx_shelxl_version_number 2018/3
_shelx_space_group_comment
;
The symmetry employed for this shelxl refinement is uniquely defined
by the following loop, which should always be used as a source of
symmetry information in preference to the above space-group names.
They are only intended as comments.
;
_shelx_estimated_absorpt_t_min 0.814
_shelx_estimated_absorpt_t_max 0.862

loop_
_space_group_symop_operation_xyz
'x, y, z'
'-x+1/2, -y, z+1/2'
'-x, y+1/2, -z'
'x+1/2, -y+1/2, -z+1/2'
'-x, -y, -z'
'x-1/2, y, -z-1/2'
'x, -y-1/2, z'
'-x-1/2, y-1/2, z-1/2'

loop_
_atom_site_label
_atom_site_type_symbol
_atom_site_fract_x
_atom_site_fract_y
_atom_site_fract_z
_atom_site_U_iso_or_equiv
_atom_site_adp_type
_atom_site_occupancy
_atom_site_site_symmetry_order
_atom_site_calc_flag
_atom_site_refinement_flags_posn
_atom_site_refinement_flags_adp
_atom_site_refinement_flags_occupancy
_atom_site_disorder_assembly
_atom_site_disorder_group
Ni1 Ni 0.85106(6) 0.750000 -0.02377(2) 0.02858(14) Uani 1 2 d S T P . .
O1 O 0.8891(3) 0.64733(10) -0.09459(9) 0.0380(4) Uani 1 1 d D . . . .
O2 O 0.8422(3) 0.51153(10) -0.09723(9) 0.0417(4) Uani 1 1 d . . . . .
O3 O 0.7149(3) 0.40744(10) -0.01041(10) 0.0411(4) Uani 1 1 d . . . . .
H3 H 0.761797 0.443422 -0.036739 0.062 Uiso 1 1 calc R U . . .
O4 O 0.5869(3) 0.40029(10) 0.10246(10) 0.0462(5) Uani 1 1 d . . . . .
O5 O 0.5726(4) 0.750000 -0.05902(15) 0.0439(6) Uani 1 2 d S T P . .
H5 H 0.525959 0.789800 -0.083862 0.066 Uiso 1 1 d R U . . .
O6 O 1.1317(4) 0.750000 -0.00514(17) 0.0472(6) Uani 1 2 d S T P . .
H6 H 1.190801 0.795420 -0.007356 0.071 Uiso 1 1 d R U . . .
O7 O 0.5062(3) 0.49183(12) 0.24964(10) 0.0512(5) Uani 1 1 d . . . . .
H7A H 0.568851 0.484683 0.289612 0.077 Uiso 1 1 d R U . . .
H7B H 0.477481 0.441742 0.241101 0.077 Uiso 1 1 d R U . . .
N1 N 0.7931(3) 0.65986(11) 0.05063(10) 0.0276(4) Uani 1 1 d . . . . .
N2 N 0.6759(3) 0.56915(11) 0.12886(10) 0.0288(4) Uani 1 1 d . . . . .
H2 H 0.629388 0.548025 0.169032 0.035 Uiso 1 1 calc R U . . .
C1 C 0.8400(3) 0.58154(14) -0.06440(13) 0.0316(5) Uani 1 1 d . . . . .
C2 C 0.7783(3) 0.58545(13) 0.01493(12) 0.0283(4) Uani 1 1 d . . . . .
C3 C 0.7058(3) 0.52823(13) 0.06308(12) 0.0286(4) Uani 1 1 d . . . . .
C4 C 0.6643(3) 0.43920(14) 0.05327(14) 0.0328(5) Uani 1 1 d . . . . .
C5 C 0.7319(3) 0.64909(13) 0.12055(12) 0.0272(4) Uani 1 1 d . . . . .
C6 C 0.7391(3) 0.70621(13) 0.18527(11) 0.0270(4) Uani 1 1 d . . . . .
C7 C 0.7506(3) 0.66589(14) 0.25481(12) 0.0350(5) Uani 1 1 d . . . . .
H7 H 0.755439 0.608457 0.255346 0.042 Uiso 1 1 calc R U . . .
C8 C 0.7550(4) 0.70717(15) 0.32219(12) 0.0381(5) Uani 1 1 d . . . . .
H8 H 0.757917 0.678048 0.367237 0.046 Uiso 1 1 calc R U . . .
O8 O 0.451(3) 0.3117(7) 0.2578(7) 0.252(10) Uani 0.5 1 d . . P A 1
O8' O 0.3126(16) 0.3409(5) 0.2470(6) 0.129(3) Uani 0.5 1 d . . P B 2

loop_
_atom_site_aniso_label
_atom_site_aniso_U_11
_atom_site_aniso_U_22
_atom_site_aniso_U_33
_atom_site_aniso_U_23
_atom_site_aniso_U_13
_atom_site_aniso_U_12
Ni1 0.0400(2) 0.0201(2) 0.0256(2) 0.000 0.00374(16) 0.000
O1 0.0568(10) 0.0288(8) 0.0284(8) -0.0017(7) 0.0076(7) 0.0006(8)
O2 0.0632(11) 0.0285(8) 0.0336(9) -0.0084(7) 0.0074(8) 0.0044(8)
O3 0.0619(11) 0.0212(8) 0.0401(10) -0.0049(7) 0.0048(8) 0.0010(8)
O4 0.0702(12) 0.0253(8) 0.0432(10) -0.0014(7) 0.0046(9) -0.0108(8)
O5 0.0492(14) 0.0270(12) 0.0554(16) 0.000 -0.0151(13) 0.000
O6 0.0416(14) 0.0259(12) 0.0742(18) 0.000 0.0029(13) 0.000
O7 0.0678(13) 0.0459(11) 0.0399(9) 0.0070(9) -0.0022(9) -0.0082(10)
N1 0.0367(9) 0.0202(8) 0.0260(9) -0.0005(7) 0.0015(7) 0.0007(7)
N2 0.0400(10) 0.0203(8) 0.0262(9) 0.0007(7) 0.0011(7) -0.0008(7)
C1 0.0391(12) 0.0265(11) 0.0292(11) -0.0032(9) 0.0007(9) 0.0044(9)
C2 0.0362(11) 0.0201(10) 0.0287(11) -0.0024(8) -0.0017(9) 0.0030(9)
C3 0.0343(11) 0.0211(10) 0.0304(11) -0.0014(8) -0.0032(8) 0.0029(8)
C4 0.0397(12) 0.0219(10) 0.0367(12) -0.0006(9) -0.0051(10) 0.0009(9)
C5 0.0349(11) 0.0198(9) 0.0268(10) 0.0011(8) 0.0000(8) 0.0000(8)
C6 0.0324(10) 0.0239(11) 0.0247(10) -0.0003(8) -0.0010(8) -0.0008(8)
C7 0.0500(13) 0.0259(11) 0.0290(11) 0.0030(9) -0.0024(10) -0.0010(10)
C8 0.0556(15) 0.0348(13) 0.0238(11) 0.0052(9) -0.0017(10) -0.0018(11)
O8 0.48(3) 0.118(9) 0.157(9) 0.001(8) -0.105(15) -0.027(13)
O8' 0.167(9) 0.079(5) 0.140(7) -0.002(5) 0.026(6) 0.005(5)

loop_
_atom_type_symbol
_atom_type_description
_atom_type_scat_dispersion_real
_atom_type_scat_dispersion_imag
_atom_type_scat_source
C C 0.0033 0.0016 'International Tables Vol C Tables 4.2.6.8 and 6.1.1.4'
H H 0.0000 0.0000 'International Tables Vol C Tables 4.2.6.8 and 6.1.1.4'
N N 0.0061 0.0033 'International Tables Vol C Tables 4.2.6.8 and 6.1.1.4'
Ni Ni 0.3393 1.1124 'International Tables Vol C Tables 4.2.6.8 and 6.1.1.4'
O O 0.0106 0.0060 'International Tables Vol C Tables 4.2.6.8 and 6.1.1.4'

loop_
_geom_angle_atom_site_label_1
_geom_angle_atom_site_label_2
_geom_angle_atom_site_label_3
_geom_angle
_geom_angle_site_symmetry_1
_geom_angle_site_symmetry_3
_geom_angle_publ_flag
N1 Ni1 N1 92.85(10) 7_575 . y
N1 Ni1 O6 95.63(8) 7_575 . y
N1 Ni1 O6 95.62(8) . . y
N1 Ni1 O5 89.92(8) 7_575 . y
N1 Ni1 O5 89.92(8) . . y
O6 Ni1 O5 171.94(12) . . y
N1 Ni1 O1 81.29(7) 7_575 7_575 y
N1 Ni1 O1 173.30(7) . 7_575 y
O6 Ni1 O1 88.20(7) . 7_575 y
O5 Ni1 O1 86.86(7) . 7_575 y
N1 Ni1 O1 173.30(7) 7_575 . y
N1 Ni1 O1 81.29(7) . . y
O6 Ni1 O1 88.20(7) . . y
O5 Ni1 O1 86.86(7) . . y
O1 Ni1 O1 104.37(9) 7_575 . y
C1 O1 Ni1 112.36(14) . . ?
C4 O3 H3 109.5 . . ?
Ni1 O5 H5 122.1 . . ?
Ni1 O5 H5 122.13(3) . 7_575 ?
H5 O5 H5 98.5 . 7_575 ?
Ni1 O6 H6 119.1 . . ?
Ni1 O6 H6 119.087(13) . 7_575 ?
H6 O6 H6 119.7 . 7_575 ?
H7A O7 H7B 98.5 . . ?
C5 N1 C2 107.08(18) . . ?
C5 N1 Ni1 141.06(15) . . ?
C2 N1 Ni1 110.43(13) . . ?
C3 N2 C5 108.76(18) . . ?
C3 N2 H2 125.6 . . ?
C5 N2 H2 125.6 . . ?
O1 C1 O2 124.0(2) . . ?
O1 C1 C2 117.40(19) . . ?
O2 C1 C2 118.6(2) . . ?
C3 C2 N1 109.62(18) . . ?
C3 C2 C1 133.1(2) . . ?
N1 C2 C1 117.25(19) . . ?
N2 C3 C2 105.66(18) . . ?
N2 C3 C4 122.8(2) . . ?
C2 C3 C4 131.5(2) . . ?
O4 C4 O3 123.6(2) . . ?
O4 C4 C3 120.8(2) . . ?
O3 C4 C3 115.6(2) . . ?
N1 C5 N2 108.87(18) . . ?
N1 C5 C6 129.41(19) . . ?
N2 C5 C6 121.31(18) . . ?
C7 C6 C6 117.76(13) . 7_575 ?
C7 C6 C5 113.51(19) . . ?
C6 C6 C5 128.72(11) 7_575 . ?
C8 C7 C6 123.1(2) . . ?
C8 C7 H7 118.5 . . ?
C6 C7 H7 118.5 . . ?
C7 C8 C8 119.12(14) . 7_575 ?
C7 C8 H8 120.4 . . ?
C8 C8 H8 120.4 7_575 . ?

loop_
_geom_bond_atom_site_label_1
_geom_bond_atom_site_label_2
_geom_bond_distance
_geom_bond_site_symmetry_2
_geom_bond_publ_flag
Ni1 N1 2.0133(18) 7_575 y
Ni1 N1 2.0133(18) . y
Ni1 O6 2.046(3) . y
Ni1 O5 2.099(3) . y
Ni1 O1 2.1028(16) 7_575 y
Ni1 O1 2.1029(16) . y
O1 C1 1.244(3) . ?
O2 C1 1.275(3) . ?
O3 C4 1.296(3) . ?
O3 H3 0.8200 . ?
O4 C4 1.213(3) . ?
O5 H5 0.8500 . ?
O5 H5 0.8500 7_575 ?
O6 H6 0.8500 . ?
O6 H6 0.8499 7_575 ?
O7 H7A 0.8499 . ?
O7 H7B 0.8501 . ?
N1 C5 1.331(3) . ?
N1 C2 1.365(3) . ?
N2 C3 1.362(3) . ?
N2 C5 1.363(3) . ?
N2 H2 0.8600 . ?
C1 C2 1.481(3) . ?
C2 C3 1.365(3) . ?
C3 C4 1.481(3) . ?
C5 C6 1.478(3) . ?
C6 C7 1.401(3) . ?
C6 C6 1.417(4) 7_575 ?
C7 C8 1.373(3) . ?
C7 H7 0.9300 . ?
C8 C8 1.386(5) 7_575 ?
C8 H8 0.9300 . ?

loop_
_geom_hbond_atom_site_label_D
_geom_hbond_atom_site_label_H
_geom_hbond_atom_site_label_A
_geom_hbond_distance_DH
_geom_hbond_distance_HA
_geom_hbond_distance_DA
_geom_hbond_angle_DHA
_geom_hbond_site_symmetry_A
_geom_hbond_publ_flag
O3 H3 O2 0.82 1.65 2.462(2) 173.7 . yes
O5 H5 O4 0.85 1.99 2.798(2) 158.1 3_655 yes
O6 H6 O3 0.85 1.96 2.790(2) 164.7 3_755 yes
O7 H7A O2 0.85 2.11 2.935(3) 162.5 2_665 yes
O7 H7B O8'^b 0.85 2.02 2.812(10) 154.6 . yes
N2 H2 O7 0.86 1.92 2.770(3) 172.3 . yes

loop_
_geom_torsion_atom_site_label_1
_geom_torsion_atom_site_label_2
_geom_torsion_atom_site_label_3
_geom_torsion_atom_site_label_4
_geom_torsion
_geom_torsion_site_symmetry_1
_geom_torsion_site_symmetry_2
_geom_torsion_site_symmetry_3
_geom_torsion_site_symmetry_4
Ni1 O1 C1 O2 176.88(19) . . . .
Ni1 O1 C1 C2 -4.2(3) . . . .
C5 N1 C2 C3 0.5(3) . . . .
Ni1 N1 C2 C3 -168.83(15) . . . .
C5 N1 C2 C1 -179.57(19) . . . .
Ni1 N1 C2 C1 11.1(2) . . . .
O1 C1 C2 C3 175.2(2) . . . .
O2 C1 C2 C3 -5.8(4) . . . .
O1 C1 C2 N1 -4.7(3) . . . .
O2 C1 C2 N1 174.3(2) . . . .
C5 N2 C3 C2 -0.8(2) . . . .
C5 N2 C3 C4 178.5(2) . . . .
N1 C2 C3 N2 0.2(2) . . . .
C1 C2 C3 N2 -179.7(2) . . . .
N1 C2 C3 C4 -179.0(2) . . . .
C1 C2 C3 C4 1.0(4) . . . .
N2 C3 C4 O4 6.1(3) . . . .
C2 C3 C4 O4 -174.8(2) . . . .
N2 C3 C4 O3 -174.4(2) . . . .
C2 C3 C4 O3 4.8(4) . . . .
C2 N1 C5 N2 -1.0(2) . . . .
Ni1 N1 C5 N2 162.98(18) . . . .
C2 N1 C5 C6 171.5(2) . . . .
Ni1 N1 C5 C6 -24.5(4) . . . .
C3 N2 C5 N1 1.2(2) . . . .
C3 N2 C5 C6 -172.10(19) . . . .
N1 C5 C6 C7 -150.0(2) . . . .
N2 C5 C6 C7 21.7(3) . . . .
N1 C5 C6 C6 28.8(3) . . . 7_575
N2 C5 C6 C6 -159.45(13) . . . 7_575
C6 C6 C7 C8 2.4(3) 7_575 . . .
C5 C6 C7 C8 -178.6(2) . . . .
C6 C7 C8 C8 -2.4(3) . . . 7_575
